data_4503835
loop_
_publ_author_name
'Sarma, Bipul'
'Reddy, L. Sreenivas'
'Nangia, Ashwini'

_publ_section_title
;
 The Role of \p-Stacking in the Composition of Phloroglucinol and
 Phenazine Cocrystals
;
_journal_issue 12
_journal_name_full 'Crystal Growth &amp; Design'
_journal_page_first 4546
_journal_paper_doi 10.1021/cg800585d
_journal_volume 8
_journal_year 2008
_chemical_formula_moiety '3.5(C12 H8 N2), 2(C6 H6 O3)'
_chemical_formula_sum 'C54 H40 N7 O6'
_chemical_formula_weight 882.93
_chemical_name_systematic
; 
2:3.5 molecular complex of phluoroglucinol and phenazine 
;
_space_group_IT_number 2
_symmetry_cell_setting triclinic
_symmetry_space_group_name_Hall '-P 1'
_symmetry_space_group_name_H-M 'P -1'
_atom_sites_solution_hydrogens geom
_atom_sites_solution_primary direct
_atom_sites_solution_secondary difmap
_audit_creation_method SHELXL-97
_cell_angle_alpha 70.605(2)
_cell_angle_beta 82.982(2)
_cell_angle_gamma 73.717(2)
_cell_formula_units_Z 2
_cell_length_a 9.4776(10)
_cell_length_b 14.1266(15)
_cell_length_c 17.4609(18)
_cell_measurement_reflns_used 3988
_cell_measurement_temperature 100(2)
_cell_measurement_theta_max 25.83
_cell_measurement_theta_min 2.39
_cell_volume 2115.6(4)
_computing_cell_refinement 'Bruker SMART'
_computing_data_collection 'Bruker SMART'
_computing_data_reduction 'Bruker SAINT'
_computing_structure_refinement 'SHELXL-97 (Sheldrick, 1997)'
_computing_structure_solution 'SHELXS-97 (Sheldrick, 1990)'
_diffrn_ambient_temperature 100(2)
_diffrn_measured_fraction_theta_full 0.992
_diffrn_measured_fraction_theta_max 0.992
_diffrn_measurement_device_type 'CCD area detector'
_diffrn_measurement_method 'phi and omega scans'
_diffrn_radiation_monochromator graphite
_diffrn_radiation_source 'fine-focus sealed tube'
_diffrn_radiation_type MoK\a
_diffrn_radiation_wavelength 0.71073
_diffrn_reflns_av_R_equivalents 0.0715
_diffrn_reflns_av_sigmaI/netI 0.0991
_diffrn_reflns_limit_h_max 11
_diffrn_reflns_limit_h_min -11
_diffrn_reflns_limit_k_max 17
_diffrn_reflns_limit_k_min -17
_diffrn_reflns_limit_l_max 21
_diffrn_reflns_limit_l_min -21
_diffrn_reflns_number 22057
_diffrn_reflns_theta_full 26.13
_diffrn_reflns_theta_max 26.13
_diffrn_reflns_theta_min 1.24
_exptl_absorpt_coefficient_mu 0.092
_exptl_absorpt_correction_T_max 0.9917
_exptl_absorpt_correction_T_min 0.9764
_exptl_absorpt_correction_type multi-scan
_exptl_absorpt_process_details 'Bruker AXS SADABS programme'
_exptl_crystal_colour yellow
_exptl_crystal_density_diffrn 1.386
_exptl_crystal_density_method 'not measured'
_exptl_crystal_description plate
_exptl_crystal_F_000 922
_exptl_crystal_size_max 0.26
_exptl_crystal_size_mid 0.17
_exptl_crystal_size_min 0.09
_refine_diff_density_max 0.503
_refine_diff_density_min -0.503
_refine_diff_density_rms 0.059
_refine_ls_extinction_method none
_refine_ls_goodness_of_fit_ref 1.038
_refine_ls_hydrogen_treatment mixed
_refine_ls_matrix_type full
_refine_ls_number_parameters 625
_refine_ls_number_reflns 8358
_refine_ls_number_restraints 0
_refine_ls_restrained_S_all 1.038
_refine_ls_R_factor_all 0.1390
_refine_ls_R_factor_gt 0.0769
_refine_ls_shift/su_max 0.001
_refine_ls_shift/su_mean 0.000
_refine_ls_structure_factor_coef Fsqd
_refine_ls_weighting_details 'calc w=1/[\s^2^(Fo^2^)+(0.0534P)^2^+0.6764P] where P=(Fo^2^+2Fc^2^)/3'
_refine_ls_weighting_scheme calc
_refine_ls_wR_factor_gt 0.1360
_refine_ls_wR_factor_ref 0.1580
_reflns_number_gt 4884
_reflns_number_total 8358
_reflns_threshold_expression >2sigma(I)
_cod_data_source_file cg800585d_si_005.cif
_cod_data_source_block an393_m_PHG:Phen=1:1.75
_cod_depositor_comments
;
The following automatic conversions were performed:

'_symmetry_cell_setting' value 'Triclinic' changed to 'triclinic'
according to /home/saulius/struct/CIF-dictionaries/cif_core.dic
dictionary named 'cif_core.dic' version 2.4.1 from 2010-06-29.

Automatic conversion script
Id: cif_fix_values 1715 2011-07-08 13:25:40Z adriana 
;
_cod_original_sg_symbol_H-M P-1
_cod_database_code 4503835

loop_
_symmetry_equiv_pos_as_xyz
'x, y, z'
'-x, -y, -z'

loop_
_atom_site_label
_atom_site_type_symbol
_atom_site_fract_x
_atom_site_fract_y
_atom_site_fract_z
_atom_site_U_iso_or_equiv
_atom_site_adp_type
_atom_site_occupancy
_atom_site_symmetry_multiplicity
_atom_site_calc_flag
_atom_site_refinement_flags
O1 O 0.6491(2) -0.19968(16) 0.27823(14) 0.0207(5) Uani 1 1 d .
H1 H 0.605(4) -0.232(3) 0.324(3) 0.062(14) Uiso 1 1 d .
O2 O 0.6472(2) 0.14873(16) 0.12467(13) 0.0189(5) Uani 1 1 d .
H2 H 0.714(4) 0.117(3) 0.095(2) 0.044(12) Uiso 1 1 d .
O3 O 0.2760(2) 0.08741(17) 0.32679(13) 0.0202(5) Uani 1 1 d .
H3 H 0.250(4) 0.025(3) 0.365(2) 0.063(14) Uiso 1 1 d .
C1 C 0.6491(3) -0.0285(2) 0.20110(18) 0.0159(7) Uani 1 1 d .
H1A H 0.7321 -0.0537 0.1722 0.019 Uiso 1 1 calc R
C2 C 0.5878(3) 0.0778(2) 0.18380(18) 0.0160(7) Uani 1 1 d .
C3 C 0.4632(3) 0.1172(2) 0.22537(18) 0.0159(7) Uani 1 1 d .
H3A H 0.4230 0.1885 0.2128 0.019 Uiso 1 1 calc R
C4 C 0.3997(3) 0.0481(2) 0.28629(18) 0.0151(7) Uani 1 1 d .
C5 C 0.4589(3) -0.0587(2) 0.30483(18) 0.0161(7) Uani 1 1 d .
H5A H 0.4155 -0.1047 0.3453 0.019 Uiso 1 1 calc R
C6 C 0.5846(3) -0.0956(2) 0.26174(18) 0.0161(7) Uani 1 1 d .
O4 O -0.2190(3) 0.5602(2) 0.34160(15) 0.0324(6) Uani 1 1 d .
H4 H -0.234(6) 0.491(4) 0.380(3) 0.13(2) Uiso 1 1 d .
O5 O 0.0798(3) 0.7028(2) 0.12585(16) 0.0401(7) Uani 1 1 d .
H5 H 0.161(5) 0.688(3) 0.091(3) 0.081(16) Uiso 1 1 d .
O6 O 0.1776(3) 0.3338(2) 0.2383(3) 0.0802(13) Uani 1 1 d .
H6 H 0.1416 0.2891 0.2708 0.120 Uiso 1 1 calc R
C7 C -0.0678(3) 0.6285(2) 0.23271(19) 0.0189(7) Uani 1 1 d .
H7 H -0.1229 0.6950 0.2308 0.023 Uiso 1 1 calc R
C8 C -0.1024(4) 0.5425(3) 0.2890(2) 0.0238(8) Uani 1 1 d .
C9 C -0.0222(4) 0.4425(3) 0.2923(2) 0.0353(10) Uani 1 1 d .
H9 H -0.0468 0.3850 0.3304 0.042 Uiso 1 1 calc R
C10 C 0.0934(4) 0.4301(3) 0.2384(3) 0.0473(12) Uani 1 1 d .
C11 C 0.1313(4) 0.5148(4) 0.1809(3) 0.0433(12) Uani 1 1 d .
H11 H 0.2096 0.5054 0.1442 0.052 Uiso 1 1 calc R
C12 C 0.0498(3) 0.6141(3) 0.1794(2) 0.0263(8) Uani 1 1 d .
N1 N 0.8752(3) 0.05644(19) 0.03377(15) 0.0189(6) Uani 1 1 d .
C13 C 1.0118(3) 0.0497(2) 0.05247(18) 0.0172(7) Uani 1 1 d .
C14 C 1.0319(3) 0.1001(2) 0.10687(19) 0.0215(8) Uani 1 1 d .
H14 H 0.9506 0.1394 0.1281 0.026 Uiso 1 1 calc R
C15 C 1.1690(4) 0.0913(3) 0.1279(2) 0.0258(8) Uani 1 1 d .
H15 H 1.1809 0.1237 0.1642 0.031 Uiso 1 1 calc R
C16 C 0.8622(3) 0.0082(2) -0.01868(19) 0.0182(7) Uani 1 1 d .
C17 C 0.7199(3) 0.0139(2) -0.0413(2) 0.0238(8) Uani 1 1 d .
H17 H 0.6367 0.0499 -0.0189 0.029 Uiso 1 1 calc R
C18 C 0.7050(4) -0.0329(3) -0.0952(2) 0.0280(8) Uani 1 1 d .
H18 H 0.6117 -0.0268 -0.1110 0.034 Uiso 1 1 calc R
N2 N 0.8254(3) 0.07673(19) 0.55352(16) 0.0191(6) Uani 1 1 d .
N3 N 0.9806(3) 0.20089(19) 0.42914(16) 0.0212(6) Uani 1 1 d .
C19 C 0.8260(3) 0.0795(2) 0.47557(19) 0.0171(7) Uani 1 1 d .
C20 C 0.7473(3) 0.0206(2) 0.4538(2) 0.0206(8) Uani 1 1 d .
H20 H 0.6953 -0.0200 0.4936 0.025 Uiso 1 1 calc R
C21 C 0.7475(3) 0.0231(2) 0.3756(2) 0.0215(8) Uani 1 1 d .
H21 H 0.6950 -0.0154 0.3621 0.026 Uiso 1 1 calc R
C22 C 0.8270(3) 0.0839(3) 0.3141(2) 0.0253(8) Uani 1 1 d .
H22 H 0.8262 0.0845 0.2607 0.030 Uiso 1 1 calc R
C23 C 0.9043(3) 0.1412(2) 0.3318(2) 0.0229(8) Uani 1 1 d .
H23 H 0.9565 0.1801 0.2908 0.027 Uiso 1 1 calc R
C24 C 0.9058(3) 0.1421(2) 0.41282(19) 0.0171(7) Uani 1 1 d .
C25 C 0.8981(3) 0.1376(2) 0.5698(2) 0.0196(7) Uani 1 1 d .
C26 C 0.8980(3) 0.1392(3) 0.6506(2) 0.0235(8) Uani 1 1 d .
H26 H 0.8485 0.0986 0.6921 0.028 Uiso 1 1 calc R
C27 C 0.9707(4) 0.2003(3) 0.6674(2) 0.0265(8) Uani 1 1 d .
H27 H 0.9704 0.2012 0.7204 0.032 Uiso 1 1 calc R
C28 C 1.0468(4) 0.2626(3) 0.6048(2) 0.0287(9) Uani 1 1 d .
H28 H 1.0959 0.3037 0.6174 0.034 Uiso 1 1 calc R
C29 C 1.0489(3) 0.2632(2) 0.5272(2) 0.0243(8) Uani 1 1 d .
H29 H 1.0988 0.3048 0.4868 0.029 Uiso 1 1 calc R
C30 C 0.9746(3) 0.2000(2) 0.5070(2) 0.0200(8) Uani 1 1 d .
N4 N 0.5014(3) 0.30448(19) 0.58517(15) 0.0177(6) Uani 1 1 d .
N5 N 0.6774(3) 0.40526(19) 0.45964(15) 0.0172(6) Uani 1 1 d .
C31 C 0.5076(3) 0.2959(2) 0.51033(19) 0.0168(7) Uani 1 1 d .
C32 C 0.4235(3) 0.2369(2) 0.4931(2) 0.0206(8) Uani 1 1 d .
H32 H 0.3652 0.2033 0.5338 0.025 Uiso 1 1 calc R
C33 C 0.4282(4) 0.2297(2) 0.4174(2) 0.0231(8) Uani 1 1 d .
H33 H 0.3719 0.1915 0.4066 0.028 Uiso 1 1 calc R
C34 C 0.5177(3) 0.2793(2) 0.3541(2) 0.0233(8) Uani 1 1 d .
H34 H 0.5193 0.2733 0.3025 0.028 Uiso 1 1 calc R
C35 C 0.6009(3) 0.3355(2) 0.36850(19) 0.0210(8) Uani 1 1 d .
H35 H 0.6603 0.3668 0.3270 0.025 Uiso 1 1 calc R
C36 C 0.5977(3) 0.3467(2) 0.44670(19) 0.0165(7) Uani 1 1 d .
C37 C 0.5822(3) 0.3617(2) 0.59869(19) 0.0175(7) Uani 1 1 d .
C38 C 0.5799(4) 0.3711(2) 0.6773(2) 0.0231(8) Uani 1 1 d .
H38 H 0.5223 0.3384 0.7191 0.028 Uiso 1 1 calc R
C39 C 0.6622(4) 0.4280(3) 0.6914(2) 0.0259(8) Uani 1 1 d .
H39 H 0.6620 0.4328 0.7432 0.031 Uiso 1 1 calc R
C40 C 0.7483(3) 0.4803(2) 0.6281(2) 0.0234(8) Uani 1 1 d .
H40 H 0.8023 0.5199 0.6388 0.028 Uiso 1 1 calc R
C41 C 0.7534(3) 0.4735(2) 0.5520(2) 0.0230(8) Uani 1 1 d .
H41 H 0.8110 0.5081 0.5114 0.028 Uiso 1 1 calc R
C42 C 0.6709(3) 0.4138(2) 0.5341(2) 0.0180(7) Uani 1 1 d .
N6 N 0.4337(3) 0.37791(19) 0.08120(16) 0.0212(6) Uani 1 1 d .
N7 N 0.6743(3) 0.3327(2) -0.02591(16) 0.0242(7) Uani 1 1 d .
C43 C 0.5436(4) 0.3175(2) -0.03294(19) 0.0205(8) Uani 1 1 d .
C44 C 0.5234(4) 0.2786(2) -0.09445(19) 0.0245(8) Uani 1 1 d .
H44 H 0.6008 0.2650 -0.1308 0.029 Uiso 1 1 calc R
C45 C 0.3928(4) 0.2607(2) -0.1014(2) 0.0255(8) Uani 1 1 d .
H45 H 0.3818 0.2345 -0.1420 0.031 Uiso 1 1 calc R
C46 C 0.2722(4) 0.2820(2) -0.0467(2) 0.0263(8) Uani 1 1 d .
H46 H 0.1828 0.2701 -0.0522 0.032 Uiso 1 1 calc R
C47 C 0.2873(4) 0.3194(3) 0.0133(2) 0.0265(8) Uani 1 1 d .
H47 H 0.2085 0.3320 0.0490 0.032 Uiso 1 1 calc R
C48 C 0.4226(4) 0.3395(2) 0.02211(19) 0.0209(8) Uani 1 1 d .
C49 C 0.6868(4) 0.3697(3) 0.0339(2) 0.0246(8) Uani 1 1 d .
C50 C 0.8241(4) 0.3863(3) 0.0443(2) 0.0345(9) Uani 1 1 d .
H50 H 0.9048 0.3701 0.0106 0.041 Uiso 1 1 calc R
C51 C 0.8366(4) 0.4259(3) 0.1034(2) 0.0368(10) Uani 1 1 d .
H51 H 0.9266 0.4359 0.1101 0.044 Uiso 1 1 calc R
C52 C 0.7161(4) 0.4521(3) 0.1545(2) 0.0359(10) Uani 1 1 d .
H52 H 0.7267 0.4806 0.1938 0.043 Uiso 1 1 calc R
C53 C 0.5845(4) 0.4361(2) 0.1471(2) 0.0291(9) Uani 1 1 d .
H53 H 0.5059 0.4531 0.1818 0.035 Uiso 1 1 calc R
C54 C 0.5654(4) 0.3939(2) 0.08707(19) 0.0216(8) Uani 1 1 d .

loop_
_atom_site_aniso_label
_atom_site_aniso_U_11
_atom_site_aniso_U_22
_atom_site_aniso_U_33
_atom_site_aniso_U_23
_atom_site_aniso_U_13
_atom_site_aniso_U_12
O1 0.0239(13) 0.0117(12) 0.0218(13) -0.0027(10) 0.0047(11) -0.0028(10)
O2 0.0186(12) 0.0164(12) 0.0177(13) -0.0046(10) 0.0073(10) -0.0026(10)
O3 0.0178(12) 0.0205(13) 0.0215(13) -0.0093(11) 0.0075(10) -0.0036(10)
C1 0.0116(16) 0.0211(17) 0.0147(17) -0.0071(14) 0.0029(13) -0.0035(13)
C2 0.0149(16) 0.0187(17) 0.0146(17) -0.0053(14) 0.0000(13) -0.0048(13)
C3 0.0167(17) 0.0122(16) 0.0168(17) -0.0034(14) -0.0036(13) -0.0007(13)
C4 0.0131(16) 0.0221(18) 0.0137(17) -0.0102(14) -0.0010(13) -0.0044(13)
C5 0.0169(17) 0.0188(17) 0.0127(17) -0.0042(14) 0.0024(13) -0.0065(13)
C6 0.0147(16) 0.0175(17) 0.0170(18) -0.0068(14) -0.0043(14) -0.0023(13)
O4 0.0335(15) 0.0322(15) 0.0299(15) -0.0056(12) 0.0074(12) -0.0143(12)
O5 0.0278(15) 0.072(2) 0.0281(16) -0.0215(15) 0.0148(12) -0.0240(14)
O6 0.0419(19) 0.056(2) 0.168(4) -0.083(3) -0.044(2) 0.0235(15)
C7 0.0141(17) 0.0171(17) 0.0241(19) -0.0099(15) -0.0001(14) 0.0020(13)
C8 0.0240(19) 0.0227(19) 0.027(2) -0.0089(16) -0.0073(16) -0.0051(15)
C9 0.040(2) 0.0175(19) 0.050(3) -0.0064(18) -0.026(2) -0.0051(17)
C10 0.033(2) 0.037(3) 0.086(4) -0.044(3) -0.032(2) 0.011(2)
C11 0.0103(18) 0.083(3) 0.058(3) -0.061(3) -0.0018(18) 0.002(2)
C12 0.0157(18) 0.048(2) 0.023(2) -0.0191(18) 0.0027(15) -0.0109(17)
N1 0.0164(14) 0.0199(15) 0.0191(15) -0.0061(12) 0.0017(12) -0.0037(12)
C13 0.0180(18) 0.0177(18) 0.0140(17) -0.0016(14) 0.0007(14) -0.0060(14)
C14 0.0210(18) 0.0260(19) 0.0178(18) -0.0087(15) 0.0016(15) -0.0053(15)
C15 0.029(2) 0.031(2) 0.0214(19) -0.0125(16) -0.0013(16) -0.0101(16)
C16 0.0190(17) 0.0180(17) 0.0173(18) -0.0067(14) 0.0046(14) -0.0052(14)
C17 0.0155(17) 0.028(2) 0.030(2) -0.0127(17) 0.0007(15) -0.0048(15)
C18 0.0213(19) 0.033(2) 0.033(2) -0.0118(18) -0.0053(16) -0.0084(16)
N2 0.0154(14) 0.0181(15) 0.0227(16) -0.0080(12) 0.0007(12) -0.0008(12)
N3 0.0148(14) 0.0182(15) 0.0274(17) -0.0048(13) -0.0024(12) -0.0011(12)
C19 0.0131(16) 0.0165(17) 0.0195(19) -0.0072(14) 0.0018(14) 0.0002(13)
C20 0.0169(18) 0.0205(18) 0.0224(19) -0.0065(15) -0.0002(14) -0.0023(14)
C21 0.0197(18) 0.0222(19) 0.024(2) -0.0101(16) -0.0021(15) -0.0044(14)
C22 0.0242(19) 0.030(2) 0.0204(19) -0.0100(16) -0.0018(15) -0.0028(16)
C23 0.0177(18) 0.0258(19) 0.0198(19) -0.0038(15) 0.0043(15) -0.0036(15)
C24 0.0099(16) 0.0152(17) 0.0212(18) -0.0054(14) 0.0013(14) 0.0034(13)
C25 0.0148(17) 0.0183(18) 0.0254(19) -0.0094(15) 0.0005(14) -0.0011(14)
C26 0.0185(18) 0.028(2) 0.024(2) -0.0129(16) 0.0031(15) -0.0018(15)
C27 0.0234(19) 0.032(2) 0.029(2) -0.0191(17) -0.0042(16) -0.0020(16)
C28 0.0209(19) 0.024(2) 0.045(2) -0.0163(18) -0.0074(17) -0.0032(15)
C29 0.0207(18) 0.0176(18) 0.034(2) -0.0075(16) -0.0023(16) -0.0051(14)
C30 0.0171(17) 0.0135(17) 0.028(2) -0.0066(15) -0.0036(15) 0.0004(13)
N4 0.0178(14) 0.0145(14) 0.0180(15) -0.0040(12) -0.0007(12) -0.0011(11)
N5 0.0143(14) 0.0179(15) 0.0183(15) -0.0061(12) 0.0002(11) -0.0021(11)
C31 0.0167(17) 0.0140(17) 0.0174(18) -0.0054(14) -0.0026(14) 0.0012(13)
C32 0.0175(17) 0.0199(18) 0.0227(19) -0.0050(15) 0.0006(15) -0.0048(14)
C33 0.0260(19) 0.0185(18) 0.028(2) -0.0091(16) -0.0076(16) -0.0053(15)
C34 0.0268(19) 0.0232(19) 0.0214(19) -0.0113(16) -0.0050(15) -0.0015(15)
C35 0.0192(18) 0.0232(19) 0.0166(18) -0.0049(15) 0.0009(14) -0.0014(14)
C36 0.0135(16) 0.0147(17) 0.0186(18) -0.0048(14) -0.0016(14) 0.0004(13)
C37 0.0159(17) 0.0167(17) 0.0180(18) -0.0065(14) -0.0032(14) 0.0013(13)
C38 0.0261(19) 0.0234(19) 0.0192(19) -0.0099(15) -0.0009(15) -0.0013(15)
C39 0.0250(19) 0.029(2) 0.026(2) -0.0165(17) -0.0062(16) 0.0015(16)
C40 0.0176(18) 0.0186(18) 0.037(2) -0.0147(17) -0.0103(16) 0.0027(14)
C41 0.0194(18) 0.0198(18) 0.029(2) -0.0065(16) -0.0039(15) -0.0031(15)
C42 0.0137(16) 0.0154(17) 0.0229(19) -0.0077(15) -0.0028(14) 0.0022(13)
N6 0.0291(17) 0.0126(14) 0.0150(15) -0.0017(12) -0.0031(12) 0.0032(12)
N7 0.0263(16) 0.0305(17) 0.0184(16) -0.0073(13) 0.0023(13) -0.0128(13)
C43 0.028(2) 0.0151(17) 0.0164(18) -0.0012(14) 0.0014(15) -0.0069(15)
C44 0.031(2) 0.0254(19) 0.0175(19) -0.0086(15) 0.0029(15) -0.0072(16)
C45 0.034(2) 0.0226(19) 0.023(2) -0.0086(16) -0.0039(16) -0.0083(16)
C46 0.0232(19) 0.025(2) 0.030(2) -0.0052(16) -0.0057(16) -0.0063(15)
C47 0.027(2) 0.024(2) 0.024(2) -0.0077(16) 0.0060(16) -0.0027(16)
C48 0.0251(19) 0.0160(17) 0.0169(18) -0.0033(14) -0.0001(15) -0.0004(14)
C49 0.034(2) 0.0227(19) 0.0159(19) -0.0023(15) -0.0008(16) -0.0101(16)
C50 0.038(2) 0.040(2) 0.029(2) -0.0073(18) -0.0015(18) -0.0190(19)
C51 0.048(3) 0.042(2) 0.027(2) -0.0034(19) -0.0105(19) -0.026(2)
C52 0.064(3) 0.026(2) 0.021(2) -0.0028(17) -0.019(2) -0.015(2)
C53 0.050(2) 0.0172(19) 0.0154(19) -0.0006(15) -0.0087(17) -0.0029(17)
C54 0.032(2) 0.0150(18) 0.0147(18) -0.0022(14) -0.0066(15) -0.0017(15)

loop_
_atom_type_symbol
_atom_type_description
_atom_type_scat_dispersion_real
_atom_type_scat_dispersion_imag
_atom_type_scat_source
C C 0.0033 0.0000 'International Tables Vol C Tables 4.2.6.8 and 6.1.1.4'
H H 0.0000 0.0000 'International Tables Vol C Tables 4.2.6.8 and 6.1.1.4'
N N 0.0061 0.0000 'International Tables Vol C Tables 4.2.6.8 and 6.1.1.4'
O O 0.0106 0.0000 'International Tables Vol C Tables 4.2.6.8 and 6.1.1.4'

loop_
_geom_angle_atom_site_label_1
_geom_angle_atom_site_label_2
_geom_angle_atom_site_label_3
_geom_angle
_geom_angle_site_symmetry_1
_geom_angle_site_symmetry_3
C6 O1 H1 107(3) . .
C2 O2 H2 110(2) . .
C4 O3 H3 104(2) . .
C6 C1 C2 118.7(3) . .
C6 C1 H1A 120.6 . .
C2 C1 H1A 120.6 . .
O2 C2 C3 116.6(3) . .
O2 C2 C1 121.7(3) . .
C3 C2 C1 121.7(3) . .
C2 C3 C4 118.6(3) . .
C2 C3 H3A 120.7 . .
C4 C3 H3A 120.7 . .
O3 C4 C3 118.4(3) . .
O3 C4 C5 120.8(3) . .
C3 C4 C5 120.8(3) . .
C4 C5 C6 119.0(3) . .
C4 C5 H5A 120.5 . .
C6 C5 H5A 120.5 . .
O1 C6 C1 117.3(3) . .
O1 C6 C5 121.5(3) . .
C1 C6 C5 121.2(3) . .
C8 O4 H4 110(3) . .
C12 O5 H5 112(3) . .
C10 O6 H6 109.5 . .
C12 C7 C8 118.8(3) . .
C12 C7 H7 120.6 . .
C8 C7 H7 120.6 . .
O4 C8 C7 117.0(3) . .
O4 C8 C9 121.6(3) . .
C7 C8 C9 121.4(3) . .
C10 C9 C8 118.7(4) . .
C10 C9 H9 120.6 . .
C8 C9 H9 120.6 . .
C9 C10 O6 121.9(5) . .
C9 C10 C11 121.4(4) . .
O6 C10 C11 116.7(4) . .
C10 C11 C12 118.6(3) . .
C10 C11 H11 120.7 . .
C12 C11 H11 120.7 . .
O5 C12 C7 115.8(3) . .
O5 C12 C11 123.1(3) . .
C7 C12 C11 121.0(4) . .
C13 N1 C16 117.5(3) . .
N1 C13 C14 119.8(3) . .
N1 C13 C16 121.0(3) . 2_755
C14 C13 C16 119.3(3) . 2_755
C15 C14 C13 120.2(3) . .
C15 C14 H14 119.9 . .
C13 C14 H14 119.9 . .
C14 C15 C18 120.9(3) . 2_755
C14 C15 H15 119.6 . .
C18 C15 H15 119.6 2_755 .
N1 C16 C17 119.7(3) . .
N1 C16 C13 121.6(3) . 2_755
C17 C16 C13 118.7(3) . 2_755
C18 C17 C16 120.4(3) . .
C18 C17 H17 119.8 . .
C16 C17 H17 119.8 . .
C17 C18 C15 120.5(3) . 2_755
C17 C18 H18 119.8 . .
C15 C18 H18 119.8 2_755 .
C19 N2 C25 117.3(3) . .
C24 N3 C30 116.5(3) . .
N2 C19 C20 120.2(3) . .
N2 C19 C24 121.0(3) . .
C20 C19 C24 118.8(3) . .
C21 C20 C19 120.5(3) . .
C21 C20 H20 119.7 . .
C19 C20 H20 119.7 . .
C20 C21 C22 120.6(3) . .
C20 C21 H21 119.7 . .
C22 C21 H21 119.7 . .
C23 C22 C21 121.1(3) . .
C23 C22 H22 119.5 . .
C21 C22 H22 119.5 . .
C22 C23 C24 120.3(3) . .
C22 C23 H23 119.9 . .
C24 C23 H23 119.9 . .
N3 C24 C23 119.5(3) . .
N3 C24 C19 121.8(3) . .
C23 C24 C19 118.7(3) . .
N2 C25 C26 119.5(3) . .
N2 C25 C30 121.0(3) . .
C26 C25 C30 119.5(3) . .
C27 C26 C25 119.8(3) . .
C27 C26 H26 120.1 . .
C25 C26 H26 120.1 . .
C26 C27 C28 120.7(3) . .
C26 C27 H27 119.6 . .
C28 C27 H27 119.6 . .
C29 C28 C27 121.1(3) . .
C29 C28 H28 119.5 . .
C27 C28 H28 119.5 . .
C28 C29 C30 120.1(3) . .
C28 C29 H29 120.0 . .
C30 C29 H29 120.0 . .
N3 C30 C25 122.4(3) . .
N3 C30 C29 118.8(3) . .
C25 C30 C29 118.8(3) . .
C31 N4 C37 118.2(3) . .
C42 N5 C36 117.8(3) . .
N4 C31 C32 120.2(3) . .
N4 C31 C36 120.7(3) . .
C32 C31 C36 119.1(3) . .
C33 C32 C31 120.1(3) . .
C33 C32 H32 120.0 . .
C31 C32 H32 120.0 . .
C32 C33 C34 121.3(3) . .
C32 C33 H33 119.4 . .
C34 C33 H33 119.4 . .
C35 C34 C33 120.4(3) . .
C35 C34 H34 119.8 . .
C33 C34 H34 119.8 . .
C34 C35 C36 120.4(3) . .
C34 C35 H35 119.8 . .
C36 C35 H35 119.8 . .
N5 C36 C35 119.8(3) . .
N5 C36 C31 121.4(3) . .
C35 C36 C31 118.8(3) . .
N4 C37 C38 119.6(3) . .
N4 C37 C42 120.8(3) . .
C38 C37 C42 119.6(3) . .
C39 C38 C37 119.8(3) . .
C39 C38 H38 120.1 . .
C37 C38 H38 120.1 . .
C38 C39 C40 120.9(3) . .
C38 C39 H39 119.5 . .
C40 C39 H39 119.5 . .
C41 C40 C39 121.2(3) . .
C41 C40 H40 119.4 . .
C39 C40 H40 119.4 . .
C40 C41 C42 120.3(3) . .
C40 C41 H41 119.9 . .
C42 C41 H41 119.9 . .
N5 C42 C41 120.6(3) . .
N5 C42 C37 121.2(3) . .
C41 C42 C37 118.2(3) . .
C48 N6 C54 116.6(3) . .
C43 N7 C49 117.5(3) . .
N7 C43 C44 120.3(3) . .
N7 C43 C48 120.9(3) . .
C44 C43 C48 118.9(3) . .
C45 C44 C43 121.1(3) . .
C45 C44 H44 119.5 . .
C43 C44 H44 119.5 . .
C44 C45 C46 120.3(3) . .
C44 C45 H45 119.8 . .
C46 C45 H45 119.8 . .
C47 C46 C45 120.4(3) . .
C47 C46 H46 119.8 . .
C45 C46 H46 119.8 . .
C46 C47 C48 120.7(3) . .
C46 C47 H47 119.6 . .
C48 C47 H47 119.6 . .
N6 C48 C47 119.5(3) . .
N6 C48 C43 121.9(3) . .
C47 C48 C43 118.6(3) . .
N7 C49 C54 121.5(3) . .
N7 C49 C50 119.6(3) . .
C54 C49 C50 118.9(3) . .
C51 C50 C49 119.9(4) . .
C51 C50 H50 120.1 . .
C49 C50 H50 120.1 . .
C50 C51 C52 121.2(4) . .
C50 C51 H51 119.4 . .
C52 C51 H51 119.4 . .
C53 C52 C51 120.5(3) . .
C53 C52 H52 119.7 . .
C51 C52 H52 119.7 . .
C52 C53 C54 120.7(4) . .
C52 C53 H53 119.6 . .
C54 C53 H53 119.6 . .
N6 C54 C53 119.8(3) . .
N6 C54 C49 121.5(3) . .
C53 C54 C49 118.7(3) . .

loop_
_geom_bond_atom_site_label_1
_geom_bond_atom_site_label_2
_geom_bond_distance
_geom_bond_site_symmetry_2
O1 C6 1.370(3) .
O1 H1 0.90(4) .
O2 C2 1.369(3) .
O2 H2 0.88(4) .
O3 C4 1.370(3) .
O3 H3 0.98(4) .
C1 C6 1.376(4) .
C1 C2 1.391(4) .
C1 H1A 0.9300 .
C2 C3 1.386(4) .
C3 C4 1.390(4) .
C3 H3A 0.9300 .
C4 C5 1.393(4) .
C5 C6 1.396(4) .
C5 H5A 0.9300 .
O4 C8 1.370(4) .
O4 H4 1.02(5) .
O5 C12 1.373(4) .
O5 H5 0.94(5) .
O6 C10 1.371(4) .
O6 H6 0.8200 .
C7 C12 1.376(4) .
C7 C8 1.379(4) .
C7 H7 0.9300 .
C8 C9 1.391(5) .
C9 C10 1.366(6) .
C9 H9 0.9300 .
C10 C11 1.386(6) .
C11 C12 1.392(5) .
C11 H11 0.9300 .
N1 C13 1.343(4) .
N1 C16 1.345(4) .
C13 C14 1.420(4) .
C13 C16 1.429(4) 2_755
C14 C15 1.354(4) .
C14 H14 0.9300 .
C15 C18 1.423(4) 2_755
C15 H15 0.9300 .
C16 C17 1.424(4) .
C16 C13 1.429(4) 2_755
C17 C18 1.358(4) .
C17 H17 0.9300 .
C18 C15 1.423(4) 2_755
C18 H18 0.9300 .
N2 C19 1.348(4) .
N2 C25 1.356(4) .
N3 C24 1.346(4) .
N3 C30 1.349(4) .
C19 C20 1.422(4) .
C19 C24 1.443(4) .
C20 C21 1.354(4) .
C20 H20 0.9300 .
C21 C22 1.418(4) .
C21 H21 0.9300 .
C22 C23 1.358(4) .
C22 H22 0.9300 .
C23 C24 1.420(4) .
C23 H23 0.9300 .
C25 C26 1.420(4) .
C25 C30 1.424(4) .
C26 C27 1.362(4) .
C26 H26 0.9300 .
C27 C28 1.419(5) .
C27 H27 0.9300 .
C28 C29 1.350(5) .
C28 H28 0.9300 .
C29 C30 1.428(4) .
C29 H29 0.9300 .
N4 C31 1.345(4) .
N4 C37 1.347(4) .
N5 C42 1.338(4) .
N5 C36 1.349(4) .
C31 C32 1.420(4) .
C31 C36 1.436(4) .
C32 C33 1.353(4) .
C32 H32 0.9300 .
C33 C34 1.423(4) .
C33 H33 0.9300 .
C34 C35 1.359(4) .
C34 H34 0.9300 .
C35 C36 1.422(4) .
C35 H35 0.9300 .
C37 C38 1.420(4) .
C37 C42 1.443(4) .
C38 C39 1.358(4) .
C38 H38 0.9300 .
C39 C40 1.417(5) .
C39 H39 0.9300 .
C40 C41 1.357(4) .
C40 H40 0.9300 .
C41 C42 1.423(4) .
C41 H41 0.9300 .
N6 C48 1.342(4) .
N6 C54 1.350(4) .
N7 C43 1.340(4) .
N7 C49 1.343(4) .
C43 C44 1.412(4) .
C43 C48 1.437(4) .
C44 C45 1.358(4) .
C44 H44 0.9300 .
C45 C46 1.429(5) .
C45 H45 0.9300 .
C46 C47 1.358(5) .
C46 H46 0.9300 .
C47 C48 1.424(5) .
C47 H47 0.9300 .
C49 C54 1.426(5) .
C49 C50 1.428(5) .
C50 C51 1.357(5) .
C50 H50 0.9300 .
C51 C52 1.403(5) .
C51 H51 0.9300 .
C52 C53 1.357(5) .
C52 H52 0.9300 .
C53 C54 1.417(4) .
C53 H53 0.9300 .
